data_4516886
loop_
_publ_author_name
'Zhai, Feng'
'Jordan, Richard F.'

_publ_section_title
;
 Autoxidation of Heterocyclic Aminals.
;
_journal_issue 6
_journal_name_full 'ACS omega'
_journal_page_first 3055
_journal_page_last 3063
_journal_paper_doi 10.1021/acsomega.7b00589
_journal_volume 2
_journal_year 2017
_chemical_formula_moiety 'C23 H20 N2 O3'
_chemical_formula_sum 'C23 H20 N2 O3'
_chemical_formula_weight 372.41
_space_group_crystal_system triclinic
_space_group_IT_number 2
_space_group_name_Hall '-P 1'
_space_group_name_H-M_alt 'P -1'
_atom_sites_solution_hydrogens mixed
_audit_creation_method SHELXL-2014/7
_cell_angle_alpha 93.623(2)
_cell_angle_beta 100.659(2)
_cell_angle_gamma 111.227(2)
_cell_formula_units_Z 2
_cell_length_a 7.4731(6)
_cell_length_b 9.4040(8)
_cell_length_c 14.3670(12)
_cell_measurement_reflns_used 5973
_cell_measurement_temperature 100(2)
_cell_measurement_theta_max 27.12
_cell_measurement_theta_min 2.35
_cell_volume 915.54(13)
_computing_cell_refinement 'SAINT V.8.27 (Bruker AXS Inc., 2012)'
_computing_data_collection 'APEX2 v.2014.9-0 (Bruker AXS Inc., 2014)'
_computing_data_reduction 'SAINT V.8.27 (Bruker AXS Inc., 2012)'
_computing_molecular_graphics
;
Ortep-3 for Windows: L. J. Farrugia, J. Appl. Cryst (1997), 30, 565

Mercury: visualization and analysis of crystal structures
C. F. Macrae, P. R. Edgington, P. McCabe, E. Pidcock, G. P. Shields, 
R. Taylor, M. Towler and J. van de Streek, J. Appl. Cryst., 39, 453-457, 2006 
;
_computing_publication_material 'APEX2 v.2014.9-0 (Bruker AXS Inc., 2014)'
_computing_structure_refinement 'SHELXL-2014/7 (Sheldrick, 2014)'
_computing_structure_solution 'SHELXT 2014/5 (Sheldrick, 2014)'
_diffrn_ambient_temperature 100(2)
_diffrn_detector_area_resol_mean 10.4167
_diffrn_measured_fraction_theta_full 0.998
_diffrn_measured_fraction_theta_max 0.991
_diffrn_measurement_device_type 'Bruker D8 Venture PHOTON 100 CMOS'
_diffrn_measurement_method 'omega and phi scans'
_diffrn_radiation_monochromator mirrors
_diffrn_radiation_source 'INCOATEC ImuS micro-focus source'
_diffrn_radiation_type MoK\a
_diffrn_radiation_wavelength 0.71073
_diffrn_reflns_av_R_equivalents 0.0248
_diffrn_reflns_av_unetI/netI 0.0317
_diffrn_reflns_Laue_measured_fraction_full 0.998
_diffrn_reflns_Laue_measured_fraction_max 0.991
_diffrn_reflns_limit_h_max 9
_diffrn_reflns_limit_h_min -9
_diffrn_reflns_limit_k_max 12
_diffrn_reflns_limit_k_min -12
_diffrn_reflns_limit_l_max 18
_diffrn_reflns_limit_l_min -18
_diffrn_reflns_number 12673
_diffrn_reflns_point_group_measured_fraction_full 0.998
_diffrn_reflns_point_group_measured_fraction_max 0.991
_diffrn_reflns_theta_full 25.242
_diffrn_reflns_theta_max 27.149
_diffrn_reflns_theta_min 2.347
_exptl_absorpt_coefficient_mu 0.090
_exptl_absorpt_correction_T_max 0.746
_exptl_absorpt_correction_T_min 0.680
_exptl_absorpt_correction_type multi-scan
_exptl_absorpt_process_details
;
SADABS (version 2012/4) as implemented in APEX2, version 2014.9-0, Bruker AXS
;
_exptl_crystal_colour colorless
_exptl_crystal_density_diffrn 1.351
_exptl_crystal_description block
_exptl_crystal_F_000 392
_exptl_crystal_size_max 0.250
_exptl_crystal_size_mid 0.190
_exptl_crystal_size_min 0.110
_refine_diff_density_max 0.475
_refine_diff_density_min -0.303
_refine_diff_density_rms 0.046
_refine_ls_extinction_method none
_refine_ls_goodness_of_fit_ref 1.024
_refine_ls_hydrogen_treatment mixed
_refine_ls_matrix_type full
_refine_ls_number_parameters 260
_refine_ls_number_reflns 4026
_refine_ls_number_restraints 0
_refine_ls_restrained_S_all 1.024
_refine_ls_R_factor_all 0.0639
_refine_ls_R_factor_gt 0.0443
_refine_ls_shift/su_max 0.000
_refine_ls_shift/su_mean 0.000
_refine_ls_structure_factor_coef Fsqd
_refine_ls_weighting_details 'w=1/[\s^2^(Fo^2^)+(0.0504P)^2^+0.4365P] where P=(Fo^2^+2Fc^2^)/3'
_refine_ls_weighting_scheme calc
_refine_ls_wR_factor_gt 0.1062
_refine_ls_wR_factor_ref 0.1161
_reflns_Friedel_coverage 0.000
_reflns_number_gt 3079
_reflns_number_total 4026
_reflns_threshold_expression 'I > 2\s(I)'
_cod_data_source_file ao7b00589_si_006.cif
_cod_data_source_block 0064_zhai
_cod_database_code 4516886
_shelx_shelxl_version_number 2014/7
_shelx_space_group_comment
;
The symmetry employed for this shelxl refinement is uniquely defined
by the following loop, which should always be used as a source of
symmetry information in preference to the above space-group names.
They are only intended as comments.
;
_shelx_estimated_absorpt_t_min 0.978
_shelx_estimated_absorpt_t_max 0.990

loop_
_space_group_symop_operation_xyz
'x, y, z'
'-x, -y, -z'

loop_
_atom_site_label
_atom_site_type_symbol
_atom_site_fract_x
_atom_site_fract_y
_atom_site_fract_z
_atom_site_U_iso_or_equiv
_atom_site_adp_type
_atom_site_occupancy
_atom_site_site_symmetry_order
_atom_site_calc_flag
_atom_site_refinement_flags_posn
_atom_site_refinement_flags_adp
N1 N 0.23588(18) 0.36577(13) 0.73700(8) 0.0161(3) Uani 1 1 d . .
N2 N 0.73296(19) 0.51539(15) 0.95152(9) 0.0221(3) Uani 1 1 d . .
H2N H 0.708(3) 0.484(2) 1.0057(14) 0.032(5) Uiso 1 1 d . .
O1 O 0.24229(17) 0.54291(12) 0.85346(7) 0.0234(3) Uani 1 1 d . .
O2 O 0.26653(17) 0.19842(12) 0.62635(8) 0.0266(3) Uani 1 1 d . .
O3 O 0.63695(16) 0.49045(13) 0.79146(7) 0.0256(3) Uani 1 1 d . .
C1 C 0.2414(2) 0.50994(16) 0.76988(10) 0.0167(3) Uani 1 1 d . .
C2 C 0.2453(2) 0.61756(16) 0.69972(10) 0.0173(3) Uani 1 1 d . .
C3 C 0.2424(2) 0.75957(17) 0.72705(11) 0.0223(3) Uani 1 1 d . .
H3 H 0.2380 0.7874 0.7911 0.027 Uiso 1 1 calc R U
C4 C 0.2461(2) 0.86337(19) 0.66078(13) 0.0274(4) Uani 1 1 d . .
H4 H 0.2444 0.9612 0.6802 0.033 Uiso 1 1 calc R U
C5 C 0.2520(2) 0.82458(19) 0.56870(12) 0.0276(4) Uani 1 1 d . .
H5 H 0.2542 0.8961 0.5246 0.033 Uiso 1 1 calc R U
C6 C 0.2551(2) 0.67988(18) 0.53747(11) 0.0228(3) Uani 1 1 d . .
C7 C 0.2516(2) 0.57507(17) 0.60484(10) 0.0172(3) Uani 1 1 d . .
C8 C 0.2545(2) 0.32165(17) 0.64518(10) 0.0182(3) Uani 1 1 d . .
C9 C 0.2535(2) 0.42984(17) 0.57571(10) 0.0178(3) Uani 1 1 d . .
C10 C 0.2556(2) 0.38810(19) 0.48253(10) 0.0224(3) Uani 1 1 d . .
H10 H 0.2547 0.2892 0.4634 0.027 Uiso 1 1 calc R U
C11 C 0.2592(2) 0.4910(2) 0.41572(11) 0.0273(4) Uani 1 1 d . .
H11 H 0.2606 0.4616 0.3514 0.033 Uiso 1 1 calc R U
C12 C 0.2606(2) 0.6329(2) 0.44285(11) 0.0279(4) Uani 1 1 d . .
H12 H 0.2654 0.7020 0.3971 0.034 Uiso 1 1 calc R U
C13 C -0.2335(3) 0.1614(2) 0.78278(13) 0.0347(4) Uani 1 1 d . .
H13A H -0.2635 0.1153 0.8401 0.052 Uiso 1 1 calc R U
H13B H -0.3564 0.1403 0.7358 0.052 Uiso 1 1 calc R U
H13C H -0.1623 0.2730 0.8000 0.052 Uiso 1 1 calc R U
C14 C -0.1068(2) 0.09261(18) 0.73999(11) 0.0239(3) Uani 1 1 d . .
H14 H -0.0814 0.1391 0.6807 0.029 Uiso 1 1 calc R U
C15 C -0.2172(3) -0.0813(2) 0.71139(17) 0.0500(6) Uani 1 1 d . .
H15A H -0.1273 -0.1272 0.6937 0.075 Uiso 1 1 calc R U
H15B H -0.3274 -0.1015 0.6567 0.075 Uiso 1 1 calc R U
H15C H -0.2676 -0.1268 0.7654 0.075 Uiso 1 1 calc R U
C16 C 0.0904(2) 0.13299(17) 0.80895(11) 0.0210(3) Uani 1 1 d . .
C17 C 0.1132(3) 0.03980(18) 0.87802(12) 0.0259(4) Uani 1 1 d . .
H17 H 0.0051 -0.0516 0.8801 0.031 Uiso 1 1 calc R U
C18 C 0.2886(3) 0.07684(19) 0.94345(12) 0.0275(4) Uani 1 1 d . .
H18 H 0.3000 0.0115 0.9901 0.033 Uiso 1 1 calc R U
C19 C 0.4486(2) 0.20913(18) 0.94138(11) 0.0231(3) Uani 1 1 d . .
H19 H 0.5692 0.2347 0.9869 0.028 Uiso 1 1 calc R U
C20 C 0.4333(2) 0.30451(17) 0.87281(10) 0.0184(3) Uani 1 1 d . .
C21 C 0.2530(2) 0.26500(16) 0.80771(10) 0.0178(3) Uani 1 1 d . .
C22 C 0.6085(2) 0.44518(17) 0.86777(10) 0.0189(3) Uani 1 1 d . .
C23 C 0.9100(2) 0.64914(19) 0.95582(12) 0.0287(4) Uani 1 1 d . .
H23A H 0.9727 0.6323 0.9043 0.043 Uiso 1 1 calc R U
H23B H 1.0012 0.6660 1.0177 0.043 Uiso 1 1 calc R U
H23C H 0.8762 0.7398 0.9484 0.043 Uiso 1 1 calc R U

loop_
_atom_site_aniso_label
_atom_site_aniso_U_11
_atom_site_aniso_U_22
_atom_site_aniso_U_33
_atom_site_aniso_U_23
_atom_site_aniso_U_13
_atom_site_aniso_U_12
N1 0.0227(7) 0.0148(6) 0.0133(6) 0.0043(5) 0.0056(5) 0.0090(5)
N2 0.0262(7) 0.0250(7) 0.0152(6) 0.0055(5) 0.0067(5) 0.0083(6)
O1 0.0357(6) 0.0241(6) 0.0159(5) 0.0028(4) 0.0083(4) 0.0165(5)
O2 0.0416(7) 0.0204(6) 0.0228(6) 0.0024(5) 0.0125(5) 0.0150(5)
O3 0.0274(6) 0.0326(6) 0.0163(5) 0.0091(5) 0.0079(4) 0.0085(5)
C1 0.0171(7) 0.0175(7) 0.0161(7) 0.0024(6) 0.0038(5) 0.0070(6)
C2 0.0159(7) 0.0172(7) 0.0191(7) 0.0045(6) 0.0034(6) 0.0065(6)
C3 0.0215(8) 0.0202(8) 0.0262(8) 0.0029(6) 0.0043(6) 0.0097(6)
C4 0.0234(8) 0.0180(8) 0.0412(10) 0.0089(7) 0.0045(7) 0.0089(7)
C5 0.0213(8) 0.0259(8) 0.0367(9) 0.0194(7) 0.0041(7) 0.0087(7)
C6 0.0152(7) 0.0284(9) 0.0240(8) 0.0133(7) 0.0031(6) 0.0064(6)
C7 0.0128(7) 0.0207(7) 0.0174(7) 0.0068(6) 0.0027(5) 0.0052(6)
C8 0.0189(7) 0.0192(7) 0.0163(7) 0.0010(6) 0.0053(6) 0.0068(6)
C9 0.0149(7) 0.0226(8) 0.0147(7) 0.0038(6) 0.0030(5) 0.0057(6)
C10 0.0170(7) 0.0327(9) 0.0164(7) 0.0016(6) 0.0037(6) 0.0083(7)
C11 0.0189(8) 0.0478(11) 0.0145(7) 0.0088(7) 0.0048(6) 0.0105(7)
C12 0.0190(8) 0.0427(10) 0.0225(8) 0.0195(7) 0.0046(6) 0.0097(7)
C13 0.0363(10) 0.0419(11) 0.0303(9) -0.0008(8) 0.0027(8) 0.0230(9)
C14 0.0244(8) 0.0233(8) 0.0223(8) 0.0027(6) 0.0074(6) 0.0062(7)
C15 0.0287(10) 0.0343(11) 0.0767(16) -0.0177(10) -0.0039(10) 0.0118(9)
C16 0.0269(8) 0.0186(7) 0.0207(8) 0.0021(6) 0.0103(6) 0.0101(6)
C17 0.0317(9) 0.0184(8) 0.0296(9) 0.0083(7) 0.0143(7) 0.0075(7)
C18 0.0383(10) 0.0257(9) 0.0274(8) 0.0145(7) 0.0132(7) 0.0180(7)
C19 0.0291(9) 0.0263(8) 0.0202(8) 0.0066(6) 0.0075(6) 0.0162(7)
C20 0.0263(8) 0.0193(7) 0.0152(7) 0.0036(6) 0.0094(6) 0.0128(6)
C21 0.0273(8) 0.0166(7) 0.0153(7) 0.0046(6) 0.0088(6) 0.0126(6)
C22 0.0229(8) 0.0234(8) 0.0164(7) 0.0068(6) 0.0072(6) 0.0139(6)
C23 0.0303(9) 0.0268(9) 0.0254(9) 0.0040(7) 0.0060(7) 0.0068(7)

loop_
_atom_type_symbol
_atom_type_description
_atom_type_scat_dispersion_real
_atom_type_scat_dispersion_imag
_atom_type_scat_source
C C 0.0033 0.0016 'International Tables Vol C Tables 4.2.6.8 and 6.1.1.4'
H H 0.0000 0.0000 'International Tables Vol C Tables 4.2.6.8 and 6.1.1.4'
N N 0.0061 0.0033 'International Tables Vol C Tables 4.2.6.8 and 6.1.1.4'
O O 0.0106 0.0060 'International Tables Vol C Tables 4.2.6.8 and 6.1.1.4'

loop_
_geom_angle_atom_site_label_1
_geom_angle_atom_site_label_2
_geom_angle_atom_site_label_3
_geom_angle
C1 N1 C8 124.94(12)
C1 N1 C21 117.30(11)
C8 N1 C21 116.49(11)
C22 N2 C23 120.85(13)
C22 N2 H2N 121.2(13)
C23 N2 H2N 117.9(13)
O1 C1 N1 120.39(13)
O1 C1 C2 122.57(13)
N1 C1 C2 117.04(12)
C3 C2 C7 120.30(13)
C3 C2 C1 119.71(13)
C7 C2 C1 119.99(13)
C2 C3 C4 120.28(15)
C2 C3 H3 119.9
C4 C3 H3 119.9
C5 C4 C3 120.38(15)
C5 C4 H4 119.8
C3 C4 H4 119.8
C4 C5 C6 121.27(14)
C4 C5 H5 119.4
C6 C5 H5 119.4
C5 C6 C12 123.87(14)
C5 C6 C7 118.19(14)
C12 C6 C7 117.93(15)
C9 C7 C2 120.93(13)
C9 C7 C6 119.48(13)
C2 C7 C6 119.59(14)
O2 C8 N1 119.85(13)
O2 C8 C9 123.55(13)
N1 C8 C9 116.58(13)
C10 C9 C7 120.56(14)
C10 C9 C8 119.38(14)
C7 C9 C8 120.06(13)
C9 C10 C11 120.24(16)
C9 C10 H10 119.9
C11 C10 H10 119.9
C12 C11 C10 120.09(15)
C12 C11 H11 120.0
C10 C11 H11 120.0
C11 C12 C6 121.68(14)
C11 C12 H12 119.2
C6 C12 H12 119.2
C14 C13 H13A 109.5
C14 C13 H13B 109.5
H13A C13 H13B 109.5
C14 C13 H13C 109.5
H13A C13 H13C 109.5
H13B C13 H13C 109.5
C13 C14 C16 110.46(13)
C13 C14 C15 110.04(15)
C16 C14 C15 112.34(14)
C13 C14 H14 107.9
C16 C14 H14 107.9
C15 C14 H14 107.9
C14 C15 H15A 109.5
C14 C15 H15B 109.5
H15A C15 H15B 109.5
C14 C15 H15C 109.5
H15A C15 H15C 109.5
H15B C15 H15C 109.5
C21 C16 C17 117.38(14)
C21 C16 C14 122.01(13)
C17 C16 C14 120.58(14)
C18 C17 C16 121.65(15)
C18 C17 H17 119.2
C16 C17 H17 119.2
C17 C18 C19 120.14(14)
C17 C18 H18 119.9
C19 C18 H18 119.9
C18 C19 C20 120.16(15)
C18 C19 H19 119.9
C20 C19 H19 119.9
C19 C20 C21 118.56(14)
C19 C20 C22 120.49(14)
C21 C20 C22 120.94(13)
C16 C21 C20 122.09(13)
C16 C21 N1 119.28(13)
C20 C21 N1 118.62(13)
O3 C22 N2 122.39(14)
O3 C22 C20 122.02(13)
N2 C22 C20 115.58(13)
N2 C23 H23A 109.5
N2 C23 H23B 109.5
H23A C23 H23B 109.5
N2 C23 H23C 109.5
H23A C23 H23C 109.5
H23B C23 H23C 109.5

loop_
_geom_bond_atom_site_label_1
_geom_bond_atom_site_label_2
_geom_bond_distance
N1 C1 1.3908(18)
N1 C8 1.4043(18)
N1 C21 1.4518(17)
N2 C22 1.338(2)
N2 C23 1.446(2)
N2 H2N 0.879(19)
O1 C1 1.2194(17)
O2 C8 1.2121(18)
O3 C22 1.2279(17)
C1 C2 1.470(2)
C2 C3 1.377(2)
C2 C7 1.410(2)
C3 C4 1.403(2)
C3 H3 0.9500
C4 C5 1.363(2)
C4 H4 0.9500
C5 C6 1.415(2)
C5 H5 0.9500
C6 C12 1.415(2)
C6 C7 1.421(2)
C7 C9 1.409(2)
C8 C9 1.471(2)
C9 C10 1.376(2)
C10 C11 1.402(2)
C10 H10 0.9500
C11 C12 1.362(3)
C11 H11 0.9500
C12 H12 0.9500
C13 C14 1.517(2)
C13 H13A 0.9800
C13 H13B 0.9800
C13 H13C 0.9800
C14 C16 1.518(2)
C14 C15 1.529(2)
C14 H14 1.0000
C15 H15A 0.9800
C15 H15B 0.9800
C15 H15C 0.9800
C16 C21 1.392(2)
C16 C17 1.392(2)
C17 C18 1.377(2)
C17 H17 0.9500
C18 C19 1.385(2)
C18 H18 0.9500
C19 C20 1.390(2)
C19 H19 0.9500
C20 C21 1.398(2)
C20 C22 1.504(2)
C23 H23A 0.9800
C23 H23B 0.9800
C23 H23C 0.9800

loop_
_geom_torsion_atom_site_label_1
_geom_torsion_atom_site_label_2
_geom_torsion_atom_site_label_3
_geom_torsion_atom_site_label_4
_geom_torsion
C8 N1 C1 O1 -173.20(13)
C21 N1 C1 O1 -6.6(2)
C8 N1 C1 C2 7.0(2)
C21 N1 C1 C2 173.65(12)
O1 C1 C2 C3 -2.5(2)
N1 C1 C2 C3 177.26(13)
O1 C1 C2 C7 177.61(13)
N1 C1 C2 C7 -2.6(2)
C7 C2 C3 C4 -0.1(2)
C1 C2 C3 C4 180.00(14)
C2 C3 C4 C5 0.2(2)
C3 C4 C5 C6 -0.1(2)
C4 C5 C6 C12 179.78(15)
C4 C5 C6 C7 0.1(2)
C3 C2 C7 C9 -179.67(14)
C1 C2 C7 C9 0.2(2)
C3 C2 C7 C6 0.1(2)
C1 C2 C7 C6 179.94(13)
C5 C6 C7 C9 179.70(13)
C12 C6 C7 C9 0.0(2)
C5 C6 C7 C2 0.0(2)
C12 C6 C7 C2 -179.76(13)
C1 N1 C8 O2 172.97(14)
C21 N1 C8 O2 6.2(2)
C1 N1 C8 C9 -8.4(2)
C21 N1 C8 C9 -175.11(12)
C2 C7 C9 C10 178.68(13)
C6 C7 C9 C10 -1.1(2)
C2 C7 C9 C8 -1.7(2)
C6 C7 C9 C8 178.61(13)
O2 C8 C9 C10 3.7(2)
N1 C8 C9 C10 -174.93(13)
O2 C8 C9 C7 -175.99(14)
N1 C8 C9 C7 5.4(2)
C7 C9 C10 C11 1.1(2)
C8 C9 C10 C11 -178.59(13)
C9 C10 C11 C12 0.0(2)
C10 C11 C12 C6 -1.1(2)
C5 C6 C12 C11 -178.60(15)
C7 C6 C12 C11 1.1(2)
C13 C14 C16 C21 -90.52(18)
C15 C14 C16 C21 146.20(16)
C13 C14 C16 C17 87.82(18)
C15 C14 C16 C17 -35.5(2)
C21 C16 C17 C18 0.7(2)
C14 C16 C17 C18 -177.73(15)
C16 C17 C18 C19 -0.4(3)
C17 C18 C19 C20 -0.5(2)
C18 C19 C20 C21 1.0(2)
C18 C19 C20 C22 -177.70(14)
C17 C16 C21 C20 -0.1(2)
C14 C16 C21 C20 178.27(13)
C17 C16 C21 N1 -179.88(13)
C14 C16 C21 N1 -1.5(2)
C19 C20 C21 C16 -0.7(2)
C22 C20 C21 C16 177.99(13)
C19 C20 C21 N1 179.05(13)
C22 C20 C21 N1 -2.2(2)
C1 N1 C21 C16 110.86(15)
C8 N1 C21 C16 -81.37(17)
C1 N1 C21 C20 -68.91(17)
C8 N1 C21 C20 98.86(16)
C23 N2 C22 O3 -0.5(2)
C23 N2 C22 C20 178.14(14)
C19 C20 C22 O3 145.75(15)
C21 C20 C22 O3 -32.9(2)
C19 C20 C22 N2 -32.9(2)
C21 C20 C22 N2 148.45(14)
